data_7717918
loop_
_publ_author_name
'Eilers, Marcel'
'B&#xfc;ltena, Saskia'
'Schwitalla, Kevin'
'Schmidtmann, Marc'
'Beckhaus, R&#xfc;diger'

_publ_section_title
;
 Synthesis, characterization and functionalization of titanium
 &#x3ba;<sup>1</sup><i>N</i> amidinato complexes from carbodiimides.
;
_journal_issue 5
_journal_name_full 'Dalton transactions (Cambridge, England : 2003)'
_journal_page_first 1972
_journal_page_last 1979
_journal_paper_doi 10.1039/d4dt03261f
_journal_volume 54
_journal_year 2025
_chemical_formula_structural Ti(C15H19)(C22H32N2)(C8H9NH)
_chemical_formula_sum 'C45 H61 N3 Ti'
_chemical_formula_weight 691.86
_space_group_crystal_system monoclinic
_space_group_IT_number 14
_space_group_name_Hall '-P 2yn'
_space_group_name_H-M_alt 'P 1 21/n 1'
_atom_sites_solution_hydrogens difmap
_atom_sites_solution_primary direct
_atom_sites_solution_secondary difmap
_audit_creation_method SHELXL-2018/3
_audit_update_record
;
2024-11-14 deposited with the CCDC.	2024-12-10 downloaded from the CCDC.
;
_cell_angle_alpha 90
_cell_angle_beta 104.0950(13)
_cell_angle_gamma 90
_cell_formula_units_Z 4
_cell_length_a 18.4897(7)
_cell_length_b 10.5066(4)
_cell_length_c 19.5043(7)
_cell_measurement_reflns_used 9705
_cell_measurement_temperature 180(2)
_cell_measurement_theta_max 32.09
_cell_measurement_theta_min 2.15
_cell_volume 3674.9(2)
_computing_cell_refinement 'Bruker SAINT V8.40B'
_computing_data_collection 'Bruker APEX3'
_computing_data_reduction 'Bruker SAINT V8.40B'
_computing_structure_refinement 'SHELXL-2018/3 (Sheldrick, 2018)'
_computing_structure_solution 'SHELXS-2013/1 (Sheldrick, 2013)'
_diffrn_ambient_temperature 180(2)
_diffrn_measured_fraction_theta_full 1.000
_diffrn_measured_fraction_theta_max 1.000
_diffrn_measurement_device_type 'Bruker APEX-II CCD'
_diffrn_measurement_method '\f and \w scans'
_diffrn_radiation_type MoK\a
_diffrn_radiation_wavelength 0.71073
_diffrn_reflns_av_R_equivalents 0.0652
_diffrn_reflns_av_unetI/netI 0.0372
_diffrn_reflns_Laue_measured_fraction_full 1.000
_diffrn_reflns_Laue_measured_fraction_max 1.000
_diffrn_reflns_limit_h_max 27
_diffrn_reflns_limit_h_min -27
_diffrn_reflns_limit_k_max 15
_diffrn_reflns_limit_k_min -15
_diffrn_reflns_limit_l_max 29
_diffrn_reflns_limit_l_min -29
_diffrn_reflns_number 145941
_diffrn_reflns_point_group_measured_fraction_full 1.000
_diffrn_reflns_point_group_measured_fraction_max 1.000
_diffrn_reflns_theta_full 25.242
_diffrn_reflns_theta_max 32.030
_diffrn_reflns_theta_min 1.745
_diffrn_source 'sealed tube'
_exptl_absorpt_coefficient_mu 0.269
_exptl_absorpt_correction_T_max 0.9536
_exptl_absorpt_correction_T_min 0.8848
_exptl_absorpt_correction_type numerical
_exptl_absorpt_process_details 'SADABS-2016/2 (Sheldrick)'
_exptl_crystal_colour red
_exptl_crystal_density_diffrn 1.251
_exptl_crystal_description block
_exptl_crystal_F_000 1496
_exptl_crystal_size_max 0.400
_exptl_crystal_size_mid 0.300
_exptl_crystal_size_min 0.250
_refine_diff_density_max 0.392
_refine_diff_density_min -0.778
_refine_diff_density_rms 0.064
_refine_ls_extinction_method none
_refine_ls_goodness_of_fit_ref 1.210
_refine_ls_hydrogen_treatment mixed
_refine_ls_matrix_type full
_refine_ls_number_parameters 497
_refine_ls_number_reflns 12799
_refine_ls_number_restraints 0
_refine_ls_restrained_S_all 1.210
_refine_ls_R_factor_all 0.0773
_refine_ls_R_factor_gt 0.0629
_refine_ls_shift/su_max 0.001
_refine_ls_shift/su_mean 0.000
_refine_ls_structure_factor_coef Fsqd
_refine_ls_weighting_details 'w=1/[\s^2^(Fo^2^)+(0.0150P)^2^+4.5000P] where P=(Fo^2^+2Fc^2^)/3'
_refine_ls_weighting_scheme calc
_refine_ls_wR_factor_gt 0.1373
_refine_ls_wR_factor_ref 0.1428
_reflns_Friedel_coverage 0.000
_reflns_number_gt 10505
_reflns_number_total 12799
_reflns_threshold_expression 'I > 2\s(I)'
_cod_data_source_file d4dt03261f2.cif
_cod_data_source_block 5b
_cod_original_sg_symbol_H-M 'P 21/n'
_cod_database_code 7717918
_shelx_shelxl_version_number 2018/3
_shelx_space_group_comment
;
The symmetry employed for this shelxl refinement is uniquely defined
by the following loop, which should always be used as a source of
symmetry information in preference to the above space-group names.
They are only intended as comments.
;
_shelx_estimated_absorpt_t_min 0.900
_shelx_estimated_absorpt_t_max 0.936
_exptl_absorpt_special_details
;
 numerical absorption correction followed by scaling based on
 symmetry-related measurements (multi-scan)
;

loop_
_space_group_symop_operation_xyz
'x, y, z'
'-x+1/2, y+1/2, -z+1/2'
'-x, -y, -z'
'x-1/2, -y-1/2, z-1/2'

loop_
_atom_site_label
_atom_site_type_symbol
_atom_site_fract_x
_atom_site_fract_y
_atom_site_fract_z
_atom_site_U_iso_or_equiv
_atom_site_adp_type
_atom_site_occupancy
_atom_site_site_symmetry_order
_atom_site_calc_flag
_atom_site_refinement_flags_posn
_atom_site_refinement_flags_adp
_atom_site_refinement_flags_occupancy
_atom_site_disorder_assembly
_atom_site_disorder_group
Ti1 Ti 0.16979(2) 0.24342(3) 0.54202(2) 0.01900(7) Uani 1 1 d . . . . .
N1 N 0.25181(8) 0.30211(14) 0.49101(8) 0.0179(3) Uani 1 1 d . . . . .
N2 N 0.37327(8) 0.19382(16) 0.51046(8) 0.0229(3) Uani 1 1 d . . . . .
N3 N 0.08181(9) 0.35018(16) 0.49611(9) 0.0214(3) Uani 1 1 d . . . . .
H3 H 0.0756(16) 0.403(3) 0.5242(16) 0.048(9) Uiso 1 1 d . . . . .
C1A C 0.1473(10) 0.260(3) 0.6660(13) 0.019(3) Uani 0.5 1 d . . P A 1
C1B C 0.1497(12) 0.238(3) 0.6688(14) 0.025(4) Uani 0.5 1 d . . P A 2
C2A C 0.1464(5) 0.3861(9) 0.6407(6) 0.0187(12) Uani 0.5 1 d . . P A 1
H2A H 0.105234 0.442616 0.634046 0.022 Uiso 0.5 1 calc R U P A 1
C2B C 0.1636(5) 0.3622(11) 0.6485(6) 0.0325(19) Uani 0.5 1 d . . P A 2
H2B H 0.129351 0.431044 0.642733 0.039 Uiso 0.5 1 calc R U P A 2
C3A C 0.2155(4) 0.4153(7) 0.6269(4) 0.0285(13) Uani 0.5 1 d . . P A 1
H3A H 0.228405 0.493706 0.608791 0.034 Uiso 0.5 1 calc R U P A 1
C3B C 0.2358(5) 0.3689(10) 0.6382(4) 0.045(2) Uani 0.5 1 d . . P A 2
H3B H 0.259649 0.442456 0.625691 0.054 Uiso 0.5 1 calc R U P A 2
C4A C 0.2620(5) 0.3095(8) 0.6443(4) 0.0323(16) Uani 0.5 1 d . . P A 1
H4A H 0.312313 0.302924 0.640979 0.039 Uiso 0.5 1 calc R U P A 1
C4B C 0.2657(4) 0.2484(10) 0.6495(4) 0.051(2) Uani 0.5 1 d . . P A 2
H4B H 0.313769 0.224386 0.644836 0.062 Uiso 0.5 1 calc R U P A 2
C5A C 0.2198(6) 0.2140(6) 0.6680(5) 0.0304(16) Uani 0.5 1 d . . P A 1
H5A H 0.237449 0.131206 0.683039 0.036 Uiso 0.5 1 calc R U P A 1
C5B C 0.2147(5) 0.1672(8) 0.6689(5) 0.0335(18) Uani 0.5 1 d . . P A 2
H5B H 0.222226 0.079509 0.680185 0.040 Uiso 0.5 1 calc R U P A 2
C6 C 0.08437(11) 0.19320(18) 0.69296(9) 0.0225(3) Uani 1 1 d . . . . .
H6B H 0.052226 0.144061 0.653067 0.027 Uiso 0.5 1 calc R U P A 2
H6A H 0.052894 0.144508 0.652482 0.027 Uiso 0.5 1 calc R U P A 1
C7 C 0.10934(16) 0.0999(2) 0.75552(12) 0.0439(6) Uani 1 1 d . . . . .
H7 H 0.142820 0.033679 0.743010 0.053 Uiso 1 1 calc R U . . .
C8 C 0.0402(2) 0.0355(3) 0.76997(16) 0.0609(9) Uani 1 1 d . . . . .
H8A H 0.012819 -0.010214 0.727093 0.073 Uiso 1 1 calc R U . . .
H8B H 0.055543 -0.027335 0.808581 0.073 Uiso 1 1 calc R U . . .
C9 C -0.01065(18) 0.1348(3) 0.79075(14) 0.0512(7) Uani 1 1 d . . . . .
H9 H -0.055729 0.092278 0.799984 0.061 Uiso 1 1 calc R U . . .
C10 C -0.03435(13) 0.2296(3) 0.72992(12) 0.0388(5) Uani 1 1 d . . . . .
H10A H -0.067970 0.294264 0.742314 0.047 Uiso 1 1 calc R U . . .
H10B H -0.061933 0.184365 0.686943 0.047 Uiso 1 1 calc R U . . .
C11 C 0.03437(10) 0.29508(19) 0.71516(10) 0.0236(3) Uani 1 1 d . . . . .
H11 H 0.017997 0.357558 0.675746 0.028 Uiso 1 1 calc R U . . .
C12 C 0.15110(16) 0.1714(3) 0.82184(12) 0.0540(8) Uani 1 1 d . . . . .
H12A H 0.168072 0.110387 0.861160 0.065 Uiso 1 1 calc R U . . .
H12B H 0.195603 0.213683 0.812549 0.065 Uiso 1 1 calc R U . . .
C13 C 0.03128(17) 0.2053(3) 0.85714(13) 0.0500(7) Uani 1 1 d . . . . .
H13A H 0.046859 0.144369 0.896698 0.060 Uiso 1 1 calc R U . . .
H13B H -0.001882 0.269456 0.870786 0.060 Uiso 1 1 calc R U . . .
C14 C 0.07580(13) 0.3658(2) 0.78187(11) 0.0334(5) Uani 1 1 d . . . . .
H14A H 0.120156 0.409217 0.772942 0.040 Uiso 1 1 calc R U . . .
H14B H 0.042771 0.431213 0.794596 0.040 Uiso 1 1 calc R U . . .
C15 C 0.09996(14) 0.2711(3) 0.84275(11) 0.0424(6) Uani 1 1 d . . . . .
H15 H 0.127485 0.316990 0.886207 0.051 Uiso 1 1 calc R U . . .
C16 C 0.19741(10) 0.07164(17) 0.47004(10) 0.0205(3) Uani 1 1 d . . . . .
C17 C 0.12230(10) 0.10706(17) 0.44322(11) 0.0230(3) Uani 1 1 d . . . . .
H17 H 0.101830 0.143075 0.397979 0.028 Uiso 1 1 calc R U . . .
C18 C 0.08260(11) 0.08008(18) 0.49479(13) 0.0297(4) Uani 1 1 d . . . . .
H18 H 0.030848 0.094002 0.490062 0.036 Uiso 1 1 calc R U . . .
C19 C 0.13255(13) 0.0294(2) 0.55398(13) 0.0358(5) Uani 1 1 d . . . . .
H19 H 0.120708 0.001934 0.596363 0.043 Uiso 1 1 calc R U . . .
C20 C 0.20417(12) 0.0261(2) 0.53956(12) 0.0310(4) Uani 1 1 d . . . . .
H20 H 0.248932 -0.001813 0.571156 0.037 Uiso 1 1 calc R U . . .
C21 C 0.26367(10) 0.09253(17) 0.43845(9) 0.0192(3) Uani 1 1 d . . . . .
C22 C 0.30954(12) -0.03277(19) 0.44518(12) 0.0286(4) Uani 1 1 d . . . . .
H22 H 0.325964 -0.057477 0.496123 0.034 Uiso 1 1 calc R U . . .
C23 C 0.37816(12) -0.0225(2) 0.41399(12) 0.0326(5) Uani 1 1 d . . . . .
H23A H 0.412682 0.042966 0.440029 0.039 Uiso 1 1 calc R U . . .
H23B H 0.404862 -0.104910 0.419174 0.039 Uiso 1 1 calc R U . . .
C24 C 0.35389(13) 0.0134(2) 0.33607(12) 0.0334(5) Uani 1 1 d . . . . .
H24 H 0.398872 0.023749 0.316679 0.040 Uiso 1 1 calc R U . . .
C25 C 0.31126(12) 0.1394(2) 0.32968(11) 0.0293(4) Uani 1 1 d . . . . .
H25A H 0.296536 0.165584 0.279438 0.035 Uiso 1 1 calc R U . . .
H25B H 0.344088 0.206241 0.356435 0.035 Uiso 1 1 calc R U . . .
C26 C 0.24104(11) 0.12629(19) 0.35856(10) 0.0237(3) Uani 1 1 d . . . . .
H26 H 0.212852 0.208408 0.351820 0.028 Uiso 1 1 calc R U . . .
C27 C 0.25908(15) -0.1381(2) 0.40389(16) 0.0436(6) Uani 1 1 d . . . . .
H27A H 0.286402 -0.220001 0.410065 0.052 Uiso 1 1 calc R U . . .
H27B H 0.214392 -0.148063 0.422891 0.052 Uiso 1 1 calc R U . . .
C28 C 0.30378(15) -0.0915(3) 0.29515(15) 0.0450(6) Uani 1 1 d . . . . .
H28A H 0.331429 -0.172970 0.299649 0.054 Uiso 1 1 calc R U . . .
H28B H 0.288056 -0.068954 0.244403 0.054 Uiso 1 1 calc R U . . .
C29 C 0.19233(13) 0.0206(3) 0.31588(13) 0.0386(5) Uani 1 1 d . . . . .
H29A H 0.145888 0.011300 0.332121 0.046 Uiso 1 1 calc R U . . .
H29B H 0.178567 0.043814 0.265154 0.046 Uiso 1 1 calc R U . . .
C30 C 0.23520(15) -0.1053(3) 0.32572(16) 0.0458(7) Uani 1 1 d . . . . .
H30 H 0.202333 -0.174355 0.299950 0.055 Uiso 1 1 calc R U . . .
C31 C 0.30301(9) 0.20509(17) 0.48422(9) 0.0184(3) Uani 1 1 d . . . . .
C32 C 0.28068(10) 0.43411(18) 0.48851(10) 0.0219(3) Uani 1 1 d . . . . .
H32 H 0.319280 0.450693 0.533325 0.026 Uiso 1 1 calc R U . . .
C33 C 0.22023(13) 0.5356(2) 0.48034(17) 0.0438(6) Uani 1 1 d . . . . .
H33A H 0.187667 0.531498 0.432530 0.066 Uiso 1 1 calc R U . . .
H33B H 0.243473 0.619910 0.488207 0.066 Uiso 1 1 calc R U . . .
H33C H 0.190699 0.520691 0.515026 0.066 Uiso 1 1 calc R U . . .
C34 C 0.31661(14) 0.4512(2) 0.42616(12) 0.0343(5) Uani 1 1 d . . . . .
H34A H 0.357432 0.389979 0.430226 0.051 Uiso 1 1 calc R U . . .
H34B H 0.336222 0.537913 0.426586 0.051 Uiso 1 1 calc R U . . .
H34C H 0.279164 0.436591 0.381774 0.051 Uiso 1 1 calc R U . . .
C35 C 0.41930(10) 0.2707(2) 0.56668(10) 0.0279(4) Uani 1 1 d . . . . .
H35 H 0.388123 0.335923 0.583429 0.034 Uiso 1 1 calc R U . . .
C36 C 0.48204(14) 0.3346(3) 0.54165(13) 0.0471(7) Uani 1 1 d . . . . .
H36A H 0.506105 0.272186 0.517158 0.071 Uiso 1 1 calc R U . . .
H36B H 0.518802 0.368748 0.582462 0.071 Uiso 1 1 calc R U . . .
H36C H 0.461661 0.404200 0.509209 0.071 Uiso 1 1 calc R U . . .
C37 C 0.45279(14) 0.1785(3) 0.62605(12) 0.0442(6) Uani 1 1 d . . . . .
H37A H 0.412782 0.139521 0.643859 0.066 Uiso 1 1 calc R U . . .
H37B H 0.486727 0.224540 0.664465 0.066 Uiso 1 1 calc R U . . .
H37C H 0.480433 0.111914 0.608075 0.066 Uiso 1 1 calc R U . . .
C38 C 0.01525(10) 0.33465(17) 0.44192(9) 0.0207(3) Uani 1 1 d . . . . .
C39 C -0.05285(10) 0.30760(17) 0.46007(9) 0.0203(3) Uani 1 1 d . . . . .
C40 C -0.11732(11) 0.2852(2) 0.40744(11) 0.0275(4) Uani 1 1 d . . . . .
H40 H -0.162623 0.266950 0.420250 0.033 Uiso 1 1 calc R U . . .
C41 C -0.11654(13) 0.2889(3) 0.33664(12) 0.0380(5) Uani 1 1 d . . . . .
H41 H -0.160543 0.271689 0.300999 0.046 Uiso 1 1 calc R U . . .
C42 C -0.05067(14) 0.3181(3) 0.31880(11) 0.0407(6) Uani 1 1 d . . . . .
H42 H -0.050195 0.321677 0.270246 0.049 Uiso 1 1 calc R U . . .
C43 C 0.01532(12) 0.3426(2) 0.36971(11) 0.0300(4) Uani 1 1 d . . . . .
C44 C -0.05501(10) 0.2990(2) 0.53632(10) 0.0252(4) Uani 1 1 d . . . . .
H44A H -0.014456 0.243928 0.561637 0.038 Uiso 1 1 calc R U . . .
H44B H -0.102963 0.263209 0.539724 0.038 Uiso 1 1 calc R U . . .
H44C H -0.049031 0.384175 0.557404 0.038 Uiso 1 1 calc R U . . .
C45 C 0.08383(14) 0.3809(3) 0.34569(13) 0.0426(6) Uani 1 1 d . . . . .
H45A H 0.083326 0.473068 0.338000 0.064 Uiso 1 1 calc R U . . .
H45B H 0.084135 0.336877 0.301451 0.064 Uiso 1 1 calc R U . . .
H45C H 0.128545 0.357476 0.382002 0.064 Uiso 1 1 calc R U . . .

loop_
_atom_site_aniso_label
_atom_site_aniso_U_11
_atom_site_aniso_U_22
_atom_site_aniso_U_33
_atom_site_aniso_U_23
_atom_site_aniso_U_13
_atom_site_aniso_U_12
Ti1 0.01585(12) 0.02432(16) 0.01820(13) 0.00011(12) 0.00676(10) 0.00105(12)
N1 0.0173(6) 0.0156(6) 0.0220(7) 0.0007(5) 0.0070(5) 0.0014(5)
N2 0.0195(7) 0.0263(8) 0.0243(7) 0.0040(6) 0.0079(6) 0.0045(6)
N3 0.0200(7) 0.0187(7) 0.0266(7) -0.0029(6) 0.0074(6) 0.0012(6)
C1A 0.014(3) 0.026(8) 0.019(4) 0.000(4) 0.007(2) 0.008(3)
C1B 0.030(5) 0.029(9) 0.016(3) 0.002(4) 0.005(3) 0.002(4)
C2A 0.021(3) 0.017(3) 0.022(3) -0.0013(19) 0.012(2) 0.0006(19)
C2B 0.042(5) 0.036(5) 0.021(3) -0.009(3) 0.010(3) -0.005(3)
C3A 0.028(3) 0.036(3) 0.025(3) -0.008(2) 0.012(2) -0.006(2)
C3B 0.039(6) 0.074(8) 0.025(3) -0.008(5) 0.013(4) -0.033(4)
C4A 0.021(3) 0.053(5) 0.024(3) -0.005(3) 0.006(2) 0.001(3)
C4B 0.017(2) 0.119(8) 0.018(2) 0.008(5) 0.0049(16) -0.005(4)
C5A 0.037(3) 0.032(3) 0.021(2) 0.002(3) 0.0041(18) 0.020(3)
C5B 0.026(3) 0.057(5) 0.020(2) 0.013(4) 0.0103(18) 0.025(4)
C6 0.0271(8) 0.0231(9) 0.0195(8) 0.0038(6) 0.0103(6) 0.0071(7)
C7 0.0692(17) 0.0365(13) 0.0318(11) 0.0154(10) 0.0232(11) 0.0291(12)
C8 0.117(3) 0.0324(13) 0.0443(15) 0.0114(11) 0.0415(17) -0.0037(16)
C9 0.0687(18) 0.0544(17) 0.0434(14) -0.0019(12) 0.0386(14) -0.0159(14)
C10 0.0308(10) 0.0543(15) 0.0363(11) -0.0064(11) 0.0179(9) -0.0035(10)
C11 0.0237(8) 0.0269(9) 0.0219(8) 0.0004(7) 0.0090(6) 0.0064(7)
C12 0.0544(16) 0.082(2) 0.0243(10) 0.0162(12) 0.0070(10) 0.0339(16)
C13 0.0667(18) 0.0621(18) 0.0297(11) 0.0057(12) 0.0279(12) 0.0092(15)
C14 0.0394(11) 0.0351(11) 0.0283(10) -0.0080(9) 0.0136(9) 0.0001(9)
C15 0.0432(12) 0.0635(17) 0.0206(9) -0.0015(10) 0.0077(8) 0.0068(12)
C16 0.0230(8) 0.0134(7) 0.0289(8) 0.0011(6) 0.0133(7) 0.0015(6)
C17 0.0225(8) 0.0160(8) 0.0322(9) -0.0032(7) 0.0099(7) -0.0007(6)
C18 0.0261(9) 0.0155(8) 0.0545(13) -0.0019(8) 0.0232(9) -0.0018(7)
C19 0.0441(12) 0.0233(10) 0.0523(13) 0.0149(9) 0.0358(11) 0.0115(9)
C20 0.0355(10) 0.0263(10) 0.0383(11) 0.0142(8) 0.0230(9) 0.0157(8)
C21 0.0208(7) 0.0156(7) 0.0245(8) 0.0019(6) 0.0117(6) 0.0021(6)
C22 0.0331(10) 0.0193(8) 0.0408(11) 0.0071(8) 0.0231(9) 0.0086(7)
C23 0.0313(10) 0.0281(10) 0.0456(12) 0.0034(9) 0.0230(9) 0.0106(8)
C24 0.0382(11) 0.0306(11) 0.0403(11) -0.0039(9) 0.0267(9) 0.0017(9)
C25 0.0376(11) 0.0291(10) 0.0269(9) 0.0004(8) 0.0188(8) -0.0012(8)
C26 0.0260(8) 0.0253(9) 0.0214(8) -0.0017(7) 0.0091(7) -0.0002(7)
C27 0.0539(14) 0.0154(9) 0.0772(18) -0.0051(10) 0.0466(14) -0.0017(9)
C28 0.0511(14) 0.0419(14) 0.0521(15) -0.0195(12) 0.0322(12) -0.0049(11)
C29 0.0359(11) 0.0458(14) 0.0367(11) -0.0184(10) 0.0140(9) -0.0072(10)
C30 0.0473(14) 0.0357(13) 0.0648(17) -0.0277(12) 0.0338(13) -0.0145(11)
C31 0.0193(7) 0.0187(8) 0.0193(7) 0.0041(6) 0.0089(6) 0.0024(6)
C32 0.0202(8) 0.0184(8) 0.0283(9) -0.0003(7) 0.0085(7) -0.0015(6)
C33 0.0342(11) 0.0163(9) 0.088(2) -0.0033(11) 0.0279(12) 0.0006(8)
C34 0.0481(13) 0.0237(10) 0.0376(11) 0.0088(8) 0.0232(10) 0.0010(9)
C35 0.0168(7) 0.0403(12) 0.0264(9) 0.0011(8) 0.0046(6) 0.0019(7)
C36 0.0369(12) 0.0663(18) 0.0353(12) 0.0105(12) 0.0036(10) -0.0205(12)
C37 0.0338(11) 0.0685(19) 0.0287(10) 0.0157(11) 0.0045(9) -0.0007(12)
C38 0.0223(8) 0.0182(8) 0.0222(8) 0.0026(6) 0.0068(6) 0.0049(6)
C39 0.0207(7) 0.0191(8) 0.0209(7) 0.0015(6) 0.0050(6) 0.0048(6)
C40 0.0213(8) 0.0289(10) 0.0304(9) -0.0026(8) 0.0026(7) 0.0057(7)
C41 0.0343(11) 0.0470(14) 0.0269(10) -0.0057(9) -0.0036(8) 0.0139(10)
C42 0.0454(13) 0.0561(16) 0.0201(9) 0.0031(9) 0.0071(9) 0.0233(12)
C43 0.0336(10) 0.0335(11) 0.0261(9) 0.0089(8) 0.0137(8) 0.0145(8)
C44 0.0226(8) 0.0310(10) 0.0235(8) 0.0032(7) 0.0084(7) 0.0057(7)
C45 0.0481(14) 0.0496(15) 0.0381(12) 0.0176(11) 0.0264(11) 0.0170(12)

loop_
_atom_type_symbol
_atom_type_description
_atom_type_scat_dispersion_real
_atom_type_scat_dispersion_imag
_atom_type_scat_source
C C 0.0033 0.0016 'International Tables Vol C Tables 4.2.6.8 and 6.1.1.4'
H H 0.0000 0.0000 'International Tables Vol C Tables 4.2.6.8 and 6.1.1.4'
N N 0.0061 0.0033 'International Tables Vol C Tables 4.2.6.8 and 6.1.1.4'
Ti Ti 0.2776 0.4457 'International Tables Vol C Tables 4.2.6.8 and 6.1.1.4'

loop_
_geom_angle_atom_site_label_1
_geom_angle_atom_site_label_2
_geom_angle_atom_site_label_3
_geom_angle
_geom_angle_site_symmetry_1
_geom_angle_site_symmetry_3
_geom_angle_publ_flag
N3 Ti1 N1 103.06(6) . . ?
N3 Ti1 C3B 104.4(3) . . ?
N1 Ti1 C3B 85.37(18) . . ?
N3 Ti1 C20 136.33(8) . . ?
N1 Ti1 C20 92.58(6) . . ?
C3B Ti1 C20 117.5(3) . . ?
N3 Ti1 C19 110.53(8) . . ?
N1 Ti1 C19 125.72(6) . . ?
C3B Ti1 C19 123.6(2) . . ?
C20 Ti1 C19 34.75(7) . . ?
N3 Ti1 C18 80.25(7) . . ?
N1 Ti1 C18 121.85(7) . . ?
C3B Ti1 C18 151.15(18) . . ?
C20 Ti1 C18 57.20(8) . . ?
C19 Ti1 C18 34.12(8) . . ?
N3 Ti1 C17 82.88(7) . . ?
N1 Ti1 C17 87.70(6) . . ?
C3B Ti1 C17 170.9(2) . . ?
C20 Ti1 C17 56.96(8) . . ?
C19 Ti1 C17 56.93(8) . . ?
C18 Ti1 C17 34.40(7) . . ?
N3 Ti1 C4A 123.24(19) . . ?
N1 Ti1 C4A 81.9(2) . . ?
C20 Ti1 C4A 98.99(19) . . ?
C19 Ti1 C4A 110.9(2) . . ?
C18 Ti1 C4A 144.1(2) . . ?
C17 Ti1 C4A 153.43(19) . . ?
N3 Ti1 C4B 136.7(3) . . ?
N1 Ti1 C4B 86.70(18) . . ?
C3B Ti1 C4B 33.6(3) . . ?
C20 Ti1 C4B 83.9(3) . . ?
C19 Ti1 C4B 96.0(2) . . ?
C18 Ti1 C4B 129.9(2) . . ?
C17 Ti1 C4B 140.1(3) . . ?
N3 Ti1 C16 115.02(7) . . ?
N1 Ti1 C16 70.41(6) . . ?
C3B Ti1 C16 137.2(2) . . ?
C20 Ti1 C16 34.33(6) . . ?
C19 Ti1 C16 57.20(7) . . ?
C18 Ti1 C16 57.03(6) . . ?
C17 Ti1 C16 34.10(6) . . ?
C4A Ti1 C16 119.55(19) . . ?
C4B Ti1 C16 108.0(2) . . ?
N3 Ti1 C5A 126.4(2) . . ?
N1 Ti1 C5A 112.1(3) . . ?
C20 Ti1 C5A 81.96(16) . . ?
C19 Ti1 C5A 80.11(19) . . ?
C18 Ti1 C5A 110.8(2) . . ?
C17 Ti1 C5A 135.64(17) . . ?
C4A Ti1 C5A 34.2(3) . . ?
C16 Ti1 C5A 114.28(17) . . ?
N3 Ti1 C2B 83.9(2) . . ?
N1 Ti1 C2B 116.1(3) . . ?
C3B Ti1 C2B 33.7(3) . . ?
C20 Ti1 C2B 125.1(2) . . ?
C19 Ti1 C2B 108.9(3) . . ?
C18 Ti1 C2B 121.9(3) . . ?
C17 Ti1 C2B 154.9(3) . . ?
C4B Ti1 C2B 54.8(3) . . ?
C16 Ti1 C2B 159.0(2) . . ?
C31 N1 C32 114.39(14) . . ?
C31 N1 Ti1 114.11(11) . . ?
C32 N1 Ti1 126.48(11) . . ?
C31 N2 C35 126.80(17) . . ?
C38 N3 Ti1 136.93(13) . . ?
C38 N3 H3 110(2) . . ?
Ti1 N3 H3 108(2) . . ?
C2A C1A C5A 105.1(14) . . ?
C2A C1A C6 126.6(15) . . ?
C5A C1A C6 128(2) . . ?
C2A C1A Ti1 74.0(11) . . ?
C5A C1A Ti1 68.4(9) . . ?
C6 C1A Ti1 126.6(14) . . ?
C2B C1B C5B 105.9(16) . . ?
C2B C1B C6 127.3(18) . . ?
C5B C1B C6 127(2) . . ?
C2B C1B Ti1 68.4(11) . . ?
C5B C1B Ti1 72.1(10) . . ?
C6 C1B Ti1 129.1(15) . . ?
C3A C2A C1A 109.8(9) . . ?
C3A C2A Ti1 69.8(5) . . ?
C1A C2A Ti1 74.0(10) . . ?
C3A C2A H2A 125.1 . . ?
C1A C2A H2A 125.1 . . ?
Ti1 C2A H2A 122.7 . . ?
C3B C2B C1B 109.5(11) . . ?
C3B C2B Ti1 70.1(6) . . ?
C1B C2B Ti1 79.3(12) . . ?
C3B C2B H2B 125.2 . . ?
C1B C2B H2B 125.2 . . ?
Ti1 C2B H2B 117.0 . . ?
C4A C3A C2A 108.4(8) . . ?
C4A C3A Ti1 70.7(5) . . ?
C2A C3A Ti1 77.8(6) . . ?
C4A C3A H3A 125.8 . . ?
C2A C3A H3A 125.8 . . ?
Ti1 C3A H3A 117.6 . . ?
C4B C3B C2B 106.8(7) . . ?
C4B C3B Ti1 74.0(5) . . ?
C2B C3B Ti1 76.2(6) . . ?
C4B C3B H3B 126.6 . . ?
C2B C3B H3B 126.6 . . ?
Ti1 C3B H3B 115.5 . . ?
C3A C4A C5A 106.7(8) . . ?
C3A C4A Ti1 75.9(6) . . ?
C5A C4A Ti1 74.2(5) . . ?
C3A C4A H4A 126.7 . . ?
C5A C4A H4A 126.7 . . ?
Ti1 C4A H4A 115.6 . . ?
C3B C4B C5B 109.6(7) . . ?
C3B C4B Ti1 72.4(4) . . ?
C5B C4B Ti1 79.5(5) . . ?
C3B C4B H4B 125.2 . . ?
C5B C4B H4B 125.2 . . ?
Ti1 C4B H4B 114.9 . . ?
C1A C5A C4A 110.0(12) . . ?
C1A C5A Ti1 78.7(11) . . ?
C4A C5A Ti1 71.6(5) . . ?
C1A C5A H5A 125.0 . . ?
C4A C5A H5A 125.0 . . ?
Ti1 C5A H5A 116.5 . . ?
C4B C5B C1B 108.1(13) . . ?
C4B C5B Ti1 67.9(4) . . ?
C1B C5B Ti1 76.0(12) . . ?
C4B C5B H5B 125.9 . . ?
C1B C5B H5B 125.9 . . ?
Ti1 C5B H5B 121.8 . . ?
C1B C6 C11 117.5(11) . . ?
C1B C6 C7 110.1(11) . . ?
C11 C6 C7 107.62(15) . . ?
C11 C6 C1A 109.3(10) . . ?
C7 C6 C1A 116.7(10) . . ?
C1B C6 H6B 107.1 . . ?
C11 C6 H6B 107.1 . . ?
C7 C6 H6B 107.1 . . ?
C11 C6 H6A 107.6 . . ?
C7 C6 H6A 107.6 . . ?
C1A C6 H6A 107.6 . . ?
C12 C7 C8 109.4(2) . . ?
C12 C7 C6 110.3(2) . . ?
C8 C7 C6 108.8(2) . . ?
C12 C7 H7 109.4 . . ?
C8 C7 H7 109.4 . . ?
C6 C7 H7 109.4 . . ?
C9 C8 C7 110.1(2) . . ?
C9 C8 H8A 109.6 . . ?
C7 C8 H8A 109.6 . . ?
C9 C8 H8B 109.6 . . ?
C7 C8 H8B 109.6 . . ?
H8A C8 H8B 108.2 . . ?
C8 C9 C10 108.6(2) . . ?
C8 C9 C13 109.8(3) . . ?
C10 C9 C13 109.4(2) . . ?
C8 C9 H9 109.7 . . ?
C10 C9 H9 109.7 . . ?
C13 C9 H9 109.7 . . ?
C9 C10 C11 110.1(2) . . ?
C9 C10 H10A 109.6 . . ?
C11 C10 H10A 109.6 . . ?
C9 C10 H10B 109.6 . . ?
C11 C10 H10B 109.6 . . ?
H10A C10 H10B 108.1 . . ?
C14 C11 C10 108.92(16) . . ?
C14 C11 C6 111.41(16) . . ?
C10 C11 C6 108.76(18) . . ?
C14 C11 H11 109.2 . . ?
C10 C11 H11 109.2 . . ?
C6 C11 H11 109.2 . . ?
C15 C12 C7 110.1(2) . . ?
C15 C12 H12A 109.6 . . ?
C7 C12 H12A 109.6 . . ?
C15 C12 H12B 109.6 . . ?
C7 C12 H12B 109.6 . . ?
H12A C12 H12B 108.2 . . ?
C9 C13 C15 109.60(19) . . ?
C9 C13 H13A 109.7 . . ?
C15 C13 H13A 109.7 . . ?
C9 C13 H13B 109.7 . . ?
C15 C13 H13B 109.7 . . ?
H13A C13 H13B 108.2 . . ?
C15 C14 C11 109.5(2) . . ?
C15 C14 H14A 109.8 . . ?
C11 C14 H14A 109.8 . . ?
C15 C14 H14B 109.8 . . ?
C11 C14 H14B 109.8 . . ?
H14A C14 H14B 108.2 . . ?
C13 C15 C14 109.7(2) . . ?
C13 C15 C12 109.5(3) . . ?
C14 C15 C12 108.71(18) . . ?
C13 C15 H15 109.6 . . ?
C14 C15 H15 109.6 . . ?
C12 C15 H15 109.6 . . ?
C17 C16 C20 107.10(16) . . ?
C17 C16 C21 129.19(17) . . ?
C20 C16 C21 123.18(17) . . ?
C17 C16 Ti1 71.93(10) . . ?
C20 C16 Ti1 71.18(11) . . ?
C21 C16 Ti1 115.74(12) . . ?
C16 C17 C18 108.61(18) . . ?
C16 C17 Ti1 73.96(11) . . ?
C18 C17 Ti1 72.45(12) . . ?
C16 C17 H17 125.7 . . ?
C18 C17 H17 125.7 . . ?
Ti1 C17 H17 119.7 . . ?
C19 C18 C17 108.17(17) . . ?
C19 C18 Ti1 72.90(13) . . ?
C17 C18 Ti1 73.16(11) . . ?
C19 C18 H18 125.9 . . ?
C17 C18 H18 125.9 . . ?
Ti1 C18 H18 119.8 . . ?
C18 C19 C20 107.84(18) . . ?
C18 C19 Ti1 72.98(12) . . ?
C20 C19 Ti1 72.37(13) . . ?
C18 C19 H19 126.1 . . ?
C20 C19 H19 126.1 . . ?
Ti1 C19 H19 120.4 . . ?
C16 C20 C19 108.24(19) . . ?
C16 C20 Ti1 74.49(11) . . ?
C19 C20 Ti1 72.87(12) . . ?
C16 C20 H20 125.9 . . ?
C19 C20 H20 125.9 . . ?
Ti1 C20 H20 118.6 . . ?
C16 C21 C31 100.87(13) . . ?
C16 C21 C26 113.22(15) . . ?
C31 C21 C26 112.16(14) . . ?
C16 C21 C22 108.76(14) . . ?
C31 C21 C22 115.29(16) . . ?
C26 C21 C22 106.64(15) . . ?
C23 C22 C27 107.24(18) . . ?
C23 C22 C21 113.12(16) . . ?
C27 C22 C21 108.39(18) . . ?
C23 C22 H22 109.3 . . ?
C27 C22 H22 109.3 . . ?
C21 C22 H22 109.3 . . ?
C24 C23 C22 109.93(18) . . ?
C24 C23 H23A 109.7 . . ?
C22 C23 H23A 109.7 . . ?
C24 C23 H23B 109.7 . . ?
C22 C23 H23B 109.7 . . ?
H23A C23 H23B 108.2 . . ?
C23 C24 C25 108.42(17) . . ?
C23 C24 C28 109.6(2) . . ?
C25 C24 C28 110.2(2) . . ?
C23 C24 H24 109.5 . . ?
C25 C24 H24 109.5 . . ?
C28 C24 H24 109.5 . . ?
C24 C25 C26 110.85(17) . . ?
C24 C25 H25A 109.5 . . ?
C26 C25 H25A 109.5 . . ?
C24 C25 H25B 109.5 . . ?
C26 C25 H25B 109.5 . . ?
H25A C25 H25B 108.1 . . ?
C29 C26 C25 107.48(16) . . ?
C29 C26 C21 110.92(17) . . ?
C25 C26 C21 109.99(16) . . ?
C29 C26 H26 109.5 . . ?
C25 C26 H26 109.5 . . ?
C21 C26 H26 109.5 . . ?
C30 C27 C22 110.59(18) . . ?
C30 C27 H27A 109.5 . . ?
C22 C27 H27A 109.5 . . ?
C30 C27 H27B 109.5 . . ?
C22 C27 H27B 109.5 . . ?
H27A C27 H27B 108.1 . . ?
C24 C28 C30 108.51(18) . . ?
C24 C28 H28A 110.0 . . ?
C30 C28 H28A 110.0 . . ?
C24 C28 H28B 110.0 . . ?
C30 C28 H28B 110.0 . . ?
H28A C28 H28B 108.4 . . ?
C30 C29 C26 109.8(2) . . ?
C30 C29 H29A 109.7 . . ?
C26 C29 H29A 109.7 . . ?
C30 C29 H29B 109.7 . . ?
C26 C29 H29B 109.7 . . ?
H29A C29 H29B 108.2 . . ?
C27 C30 C29 109.71(19) . . ?
C27 C30 C28 110.2(2) . . ?
C29 C30 C28 108.8(2) . . ?
C27 C30 H30 109.4 . . ?
C29 C30 H30 109.4 . . ?
C28 C30 H30 109.4 . . ?
N2 C31 N1 131.60(17) . . ?
N2 C31 C21 116.57(16) . . ?
N1 C31 C21 111.79(14) . . ?
N1 C32 C33 113.26(15) . . ?
N1 C32 C34 111.28(16) . . ?
C33 C32 C34 106.48(18) . . ?
N1 C32 H32 108.6 . . ?
C33 C32 H32 108.6 . . ?
C34 C32 H32 108.6 . . ?
C32 C33 H33A 109.5 . . ?
C32 C33 H33B 109.5 . . ?
H33A C33 H33B 109.5 . . ?
C32 C33 H33C 109.5 . . ?
H33A C33 H33C 109.5 . . ?
H33B C33 H33C 109.5 . . ?
C32 C34 H34A 109.5 . . ?
C32 C34 H34B 109.5 . . ?
H34A C34 H34B 109.5 . . ?
C32 C34 H34C 109.5 . . ?
H34A C34 H34C 109.5 . . ?
H34B C34 H34C 109.5 . . ?
N2 C35 C36 110.78(17) . . ?
N2 C35 C37 105.9(2) . . ?
C36 C35 C37 108.96(18) . . ?
N2 C35 H35 110.4 . . ?
C36 C35 H35 110.4 . . ?
C37 C35 H35 110.4 . . ?
C35 C36 H36A 109.5 . . ?
C35 C36 H36B 109.5 . . ?
H36A C36 H36B 109.5 . . ?
C35 C36 H36C 109.5 . . ?
H36A C36 H36C 109.5 . . ?
H36B C36 H36C 109.5 . . ?
C35 C37 H37A 109.5 . . ?
C35 C37 H37B 109.5 . . ?
H37A C37 H37B 109.5 . . ?
C35 C37 H37C 109.5 . . ?
H37A C37 H37C 109.5 . . ?
H37B C37 H37C 109.5 . . ?
C43 C38 C39 118.55(17) . . ?
C43 C38 N3 121.58(17) . . ?
C39 C38 N3 119.85(16) . . ?
C40 C39 C38 120.23(17) . . ?
C40 C39 C44 119.77(17) . . ?
C38 C39 C44 119.97(16) . . ?
C41 C40 C39 121.1(2) . . ?
C41 C40 H40 119.5 . . ?
C39 C40 H40 119.5 . . ?
C42 C41 C40 118.8(2) . . ?
C42 C41 H41 120.6 . . ?
C40 C41 H41 120.6 . . ?
C41 C42 C43 122.2(2) . . ?
C41 C42 H42 118.9 . . ?
C43 C42 H42 118.9 . . ?
C42 C43 C38 119.05(19) . . ?
C42 C43 C45 118.9(2) . . ?
C38 C43 C45 122.1(2) . . ?
C39 C44 H44A 109.5 . . ?
C39 C44 H44B 109.5 . . ?
H44A C44 H44B 109.5 . . ?
C39 C44 H44C 109.5 . . ?
H44A C44 H44C 109.5 . . ?
H44B C44 H44C 109.5 . . ?
C43 C45 H45A 109.5 . . ?
C43 C45 H45B 109.5 . . ?
H45A C45 H45B 109.5 . . ?
C43 C45 H45C 109.5 . . ?
H45A C45 H45C 109.5 . . ?
H45B C45 H45C 109.5 . . ?

loop_
_geom_bond_atom_site_label_1
_geom_bond_atom_site_label_2
_geom_bond_distance
_geom_bond_site_symmetry_2
_geom_bond_publ_flag
Ti1 N3 1.9993(16) . ?
Ti1 N1 2.0989(14) . ?
Ti1 C3B 2.373(7) . ?
Ti1 C20 2.374(2) . ?
Ti1 C19 2.380(2) . ?
Ti1 C18 2.381(2) . ?
Ti1 C17 2.3902(19) . ?
Ti1 C4A 2.391(8) . ?
Ti1 C4B 2.394(8) . ?
Ti1 C16 2.4163(18) . ?
Ti1 C5A 2.425(10) . ?
Ti1 C2B 2.450(12) . ?
N1 C31 1.419(2) . ?
N1 C32 1.491(2) . ?
N2 C31 1.280(2) . ?
N2 C35 1.458(3) . ?
N3 C38 1.423(2) . ?
N3 H3 0.81(3) . ?
C1A C2A 1.41(3) . ?
C1A C5A 1.42(2) . ?
C1A C6 1.56(2) . ?
C1B C2B 1.41(3) . ?
C1B C5B 1.41(2) . ?
C1B C6 1.48(2) . ?
C2A C3A 1.401(12) . ?
C2A H2A 0.9500 . ?
C2B C3B 1.399(13) . ?
C2B H2B 0.9500 . ?
C3A C4A 1.396(8) . ?
C3A H3A 0.9500 . ?
C3B C4B 1.378(12) . ?
C3B H3B 0.9500 . ?
C4A C5A 1.417(12) . ?
C4A H4A 0.9500 . ?
C4B C5B 1.390(12) . ?
C4B H4B 0.9500 . ?
C5A H5A 0.9500 . ?
C5B H5B 0.9500 . ?
C6 C11 1.544(3) . ?
C6 C7 1.546(3) . ?
C6 H6B 1.0000 . ?
C6 H6A 1.0000 . ?
C7 C12 1.532(4) . ?
C7 C8 1.532(4) . ?
C7 H7 1.0000 . ?
C8 C9 1.523(4) . ?
C8 H8A 0.9900 . ?
C8 H8B 0.9900 . ?
C9 C10 1.529(4) . ?
C9 C13 1.529(4) . ?
C9 H9 1.0000 . ?
C10 C11 1.533(3) . ?
C10 H10A 0.9900 . ?
C10 H10B 0.9900 . ?
C11 C14 1.532(3) . ?
C11 H11 1.0000 . ?
C12 C15 1.532(4) . ?
C12 H12A 0.9900 . ?
C12 H12B 0.9900 . ?
C13 C15 1.531(4) . ?
C13 H13A 0.9900 . ?
C13 H13B 0.9900 . ?
C14 C15 1.530(3) . ?
C14 H14A 0.9900 . ?
C14 H14B 0.9900 . ?
C15 H15 1.0000 . ?
C16 C17 1.410(3) . ?
C16 C20 1.414(3) . ?
C16 C21 1.515(2) . ?
C17 C18 1.411(3) . ?
C17 H17 0.9500 . ?
C18 C19 1.397(3) . ?
C18 H18 0.9500 . ?
C19 C20 1.420(3) . ?
C19 H19 0.9500 . ?
C20 H20 0.9500 . ?
C21 C31 1.552(3) . ?
C21 C26 1.553(3) . ?
C21 C22 1.554(3) . ?
C22 C23 1.539(3) . ?
C22 C27 1.542(3) . ?
C22 H22 1.0000 . ?
C23 C24 1.523(3) . ?
C23 H23A 0.9900 . ?
C23 H23B 0.9900 . ?
C24 C25 1.530(3) . ?
C24 C28 1.533(3) . ?
C24 H24 1.0000 . ?
C25 C26 1.542(3) . ?
C25 H25A 0.9900 . ?
C25 H25B 0.9900 . ?
C26 C29 1.540(3) . ?
C26 H26 1.0000 . ?
C27 C30 1.520(4) . ?
C27 H27A 0.9900 . ?
C27 H27B 0.9900 . ?
C28 C30 1.534(3) . ?
C28 H28A 0.9900 . ?
C28 H28B 0.9900 . ?
C29 C30 1.530(4) . ?
C29 H29A 0.9900 . ?
C29 H29B 0.9900 . ?
C30 H30 1.0000 . ?
C32 C33 1.525(3) . ?
C32 C34 1.532(3) . ?
C32 H32 1.0000 . ?
C33 H33A 0.9800 . ?
C33 H33B 0.9800 . ?
C33 H33C 0.9800 . ?
C34 H34A 0.9800 . ?
C34 H34B 0.9800 . ?
C34 H34C 0.9800 . ?
C35 C36 1.520(3) . ?
C35 C37 1.521(3) . ?
C35 H35 1.0000 . ?
C36 H36A 0.9800 . ?
C36 H36B 0.9800 . ?
C36 H36C 0.9800 . ?
C37 H37A 0.9800 . ?
C37 H37B 0.9800 . ?
C37 H37C 0.9800 . ?
C38 C43 1.411(3) . ?
C38 C39 1.417(2) . ?
C39 C40 1.391(3) . ?
C39 C44 1.500(3) . ?
C40 C41 1.385(3) . ?
C40 H40 0.9500 . ?
C41 C42 1.380(4) . ?
C41 H41 0.9500 . ?
C42 C43 1.397(3) . ?
C42 H42 0.9500 . ?
C43 C45 1.508(3) . ?
C44 H44A 0.9800 . ?
C44 H44B 0.9800 . ?
C44 H44C 0.9800 . ?
C45 H45A 0.9800 . ?
C45 H45B 0.9800 . ?
C45 H45C 0.9800 . ?

loop_
_geom_torsion_atom_site_label_1
_geom_torsion_atom_site_label_2
_geom_torsion_atom_site_label_3
_geom_torsion_atom_site_label_4
_geom_torsion
_geom_torsion_site_symmetry_1
_geom_torsion_site_symmetry_2
_geom_torsion_site_symmetry_3
_geom_torsion_site_symmetry_4
_geom_torsion_publ_flag
C5A C1A C2A C3A 1(2) . . . . ?
C6 C1A C2A C3A 175.0(17) . . . . ?
Ti1 C1A C2A C3A -61.0(9) . . . . ?
C5A C1A C2A Ti1 61.7(13) . . . . ?
C6 C1A C2A Ti1 -124(2) . . . . ?
C5B C1B C2B C3B -1(2) . . . . ?
C6 C1B C2B C3B 172.2(18) . . . . ?
Ti1 C1B C2B C3B -64.3(9) . . . . ?
C5B C1B C2B Ti1 62.8(15) . . . . ?
C6 C1B C2B Ti1 -123(2) . . . . ?
C1A C2A C3A C4A -1.1(16) . . . . ?
Ti1 C2A C3A C4A -64.6(7) . . . . ?
C1A C2A C3A Ti1 63.6(13) . . . . ?
C1B C2B C3B C4B 2.1(16) . . . . ?
Ti1 C2B C3B C4B -68.3(6) . . . . ?
C1B C2B C3B Ti1 70.3(14) . . . . ?
C2A C3A C4A C5A 1.0(11) . . . . ?
Ti1 C3A C4A C5A -68.4(6) . . . . ?
C2A C3A C4A Ti1 69.4(7) . . . . ?
C2B C3B C4B C5B -1.8(10) . . . . ?
Ti1 C3B C4B C5B -71.6(6) . . . . ?
C2B C3B C4B Ti1 69.7(6) . . . . ?
C2A C1A C5A C4A 0(2) . . . . ?
C6 C1A C5A C4A -174.3(17) . . . . ?
Ti1 C1A C5A C4A 65.4(8) . . . . ?
C2A C1A C5A Ti1 -65.6(14) . . . . ?
C6 C1A C5A Ti1 120(2) . . . . ?
C3A C4A C5A C1A -0.5(15) . . . . ?
Ti1 C4A C5A C1A -70.0(13) . . . . ?
C3A C4A C5A Ti1 69.5(6) . . . . ?
C3B C4B C5B C1B 0.9(15) . . . . ?
Ti1 C4B C5B C1B -65.9(13) . . . . ?
C3B C4B C5B Ti1 66.8(6) . . . . ?
C2B C1B C5B C4B 0(2) . . . . ?
C6 C1B C5B C4B -173.4(18) . . . . ?
Ti1 C1B C5B C4B 60.7(8) . . . . ?
C2B C1B C5B Ti1 -60.4(14) . . . . ?
C6 C1B C5B Ti1 126(2) . . . . ?
C2B C1B C6 C11 -15(3) . . . . ?
C5B C1B C6 C11 157.2(18) . . . . ?
Ti1 C1B C6 C11 -106.6(17) . . . . ?
C2B C1B C6 C7 -139(2) . . . . ?
C5B C1B C6 C7 34(3) . . . . ?
Ti1 C1B C6 C7 129.8(15) . . . . ?
C2A C1A C6 C11 -21(2) . . . . ?
C5A C1A C6 C11 151.5(19) . . . . ?
Ti1 C1A C6 C11 -118.6(13) . . . . ?
C2A C1A C6 C7 -143.8(17) . . . . ?
C5A C1A C6 C7 29(3) . . . . ?
Ti1 C1A C6 C7 119.1(13) . . . . ?
C1B C6 C7 C12 70.8(12) . . . . ?
C11 C6 C7 C12 -58.3(2) . . . . ?
C1A C6 C7 C12 64.8(11) . . . . ?
C1B C6 C7 C8 -169.1(12) . . . . ?
C11 C6 C7 C8 61.7(2) . . . . ?
C1A C6 C7 C8 -175.1(11) . . . . ?
C12 C7 C8 C9 58.9(3) . . . . ?
C6 C7 C8 C9 -61.8(3) . . . . ?
C7 C8 C9 C10 60.0(3) . . . . ?
C7 C8 C9 C13 -59.5(3) . . . . ?
C8 C9 C10 C11 -60.0(3) . . . . ?
C13 C9 C10 C11 59.8(3) . . . . ?
C9 C10 C11 C14 -60.0(2) . . . . ?
C9 C10 C11 C6 61.6(2) . . . . ?
C1B C6 C11 C14 -66.4(12) . . . . ?
C7 C6 C11 C14 58.4(2) . . . . ?
C1A C6 C11 C14 -69.2(10) . . . . ?
C1B C6 C11 C10 173.5(12) . . . . ?
C7 C6 C11 C10 -61.6(2) . . . . ?
C1A C6 C11 C10 170.8(10) . . . . ?
C8 C7 C12 C15 -58.8(3) . . . . ?
C6 C7 C12 C15 60.9(3) . . . . ?
C8 C9 C13 C15 59.8(3) . . . . ?
C10 C9 C13 C15 -59.3(3) . . . . ?
C10 C11 C14 C15 59.9(2) . . . . ?
C6 C11 C14 C15 -60.1(2) . . . . ?
C9 C13 C15 C14 59.7(3) . . . . ?
C9 C13 C15 C12 -59.5(3) . . . . ?
C11 C14 C15 C13 -60.1(2) . . . . ?
C11 C14 C15 C12 59.6(3) . . . . ?
C7 C12 C15 C13 59.4(3) . . . . ?
C7 C12 C15 C14 -60.5(3) . . . . ?
C20 C16 C17 C18 -1.8(2) . . . . ?
C21 C16 C17 C18 -173.53(18) . . . . ?
Ti1 C16 C17 C18 -64.67(14) . . . . ?
C20 C16 C17 Ti1 62.91(14) . . . . ?
C21 C16 C17 Ti1 -108.87(19) . . . . ?
C16 C17 C18 C19 0.7(2) . . . . ?
Ti1 C17 C18 C19 -64.99(16) . . . . ?
C16 C17 C18 Ti1 65.66(13) . . . . ?
C17 C18 C19 C20 0.7(3) . . . . ?
Ti1 C18 C19 C20 -64.46(17) . . . . ?
C17 C18 C19 Ti1 65.16(14) . . . . ?
C17 C16 C20 C19 2.2(2) . . . . ?
C21 C16 C20 C19 174.57(18) . . . . ?
Ti1 C16 C20 C19 65.59(16) . . . . ?
C17 C16 C20 Ti1 -63.41(13) . . . . ?
C21 C16 C20 Ti1 108.98(17) . . . . ?
C18 C19 C20 C16 -1.8(3) . . . . ?
Ti1 C19 C20 C16 -66.66(15) . . . . ?
C18 C19 C20 Ti1 64.86(16) . . . . ?
C17 C16 C21 C31 103.3(2) . . . . ?
C20 C16 C21 C31 -67.3(2) . . . . ?
Ti1 C16 C21 C31 16.19(16) . . . . ?
C17 C16 C21 C26 -16.8(3) . . . . ?
C20 C16 C21 C26 172.64(18) . . . . ?
Ti1 C16 C21 C26 -103.83(15) . . . . ?
C17 C16 C21 C22 -135.1(2) . . . . ?
C20 C16 C21 C22 54.3(2) . . . . ?
Ti1 C16 C21 C22 137.83(14) . . . . ?
C16 C21 C22 C23 179.51(18) . . . . ?
C31 C21 C22 C23 -68.1(2) . . . . ?
C26 C21 C22 C23 57.1(2) . . . . ?
C16 C21 C22 C27 60.7(2) . . . . ?
C31 C21 C22 C27 173.10(16) . . . . ?
C26 C21 C22 C27 -61.69(19) . . . . ?
C27 C22 C23 C24 60.8(2) . . . . ?
C21 C22 C23 C24 -58.7(2) . . . . ?
C22 C23 C24 C25 58.0(2) . . . . ?
C22 C23 C24 C28 -62.3(2) . . . . ?
C23 C24 C25 C26 -61.0(2) . . . . ?
C28 C24 C25 C26 58.9(2) . . . . ?
C24 C25 C26 C29 -58.6(2) . . . . ?
C24 C25 C26 C21 62.3(2) . . . . ?
C16 C21 C26 C29 -58.4(2) . . . . ?
C31 C21 C26 C29 -171.75(15) . . . . ?
C22 C21 C26 C29 61.2(2) . . . . ?
C16 C21 C26 C25 -177.18(16) . . . . ?
C31 C21 C26 C25 69.48(19) . . . . ?
C22 C21 C26 C25 -57.6(2) . . . . ?
C23 C22 C27 C30 -59.7(2) . . . . ?
C21 C22 C27 C30 62.7(2) . . . . ?
C23 C24 C28 C30 60.0(3) . . . . ?
C25 C24 C28 C30 -59.3(3) . . . . ?
C25 C26 C29 C30 61.0(2) . . . . ?
C21 C26 C29 C30 -59.3(2) . . . . ?
C22 C27 C30 C29 -59.7(2) . . . . ?
C22 C27 C30 C28 60.0(2) . . . . ?
C26 C29 C30 C27 57.1(2) . . . . ?
C26 C29 C30 C28 -63.6(3) . . . . ?
C24 C28 C30 C27 -58.9(3) . . . . ?
C24 C28 C30 C29 61.4(3) . . . . ?
C35 N2 C31 N1 12.1(3) . . . . ?
C35 N2 C31 C21 -165.45(17) . . . . ?
C32 N1 C31 N2 41.3(3) . . . . ?
Ti1 N1 C31 N2 -115.33(19) . . . . ?
C32 N1 C31 C21 -141.08(15) . . . . ?
Ti1 N1 C31 C21 62.27(15) . . . . ?
C16 C21 C31 N2 131.48(16) . . . . ?
C26 C21 C31 N2 -107.75(18) . . . . ?
C22 C21 C31 N2 14.5(2) . . . . ?
C16 C21 C31 N1 -46.52(17) . . . . ?
C26 C21 C31 N1 74.25(17) . . . . ?
C22 C21 C31 N1 -163.45(14) . . . . ?
C31 N1 C32 C33 167.92(18) . . . . ?
Ti1 N1 C32 C33 -38.8(2) . . . . ?
C31 N1 C32 C34 48.0(2) . . . . ?
Ti1 N1 C32 C34 -158.74(14) . . . . ?
C31 N2 C35 C36 -122.1(2) . . . . ?
C31 N2 C35 C37 119.9(2) . . . . ?
Ti1 N3 C38 C43 -80.0(2) . . . . ?
Ti1 N3 C38 C39 98.5(2) . . . . ?
C43 C38 C39 C40 2.2(3) . . . . ?
N3 C38 C39 C40 -176.35(17) . . . . ?
C43 C38 C39 C44 -179.73(18) . . . . ?
N3 C38 C39 C44 1.7(3) . . . . ?
C38 C39 C40 C41 -0.1(3) . . . . ?
C44 C39 C40 C41 -178.2(2) . . . . ?
C39 C40 C41 C42 -1.4(4) . . . . ?
C40 C41 C42 C43 0.7(4) . . . . ?
C41 C42 C43 C38 1.4(4) . . . . ?
C41 C42 C43 C45 -176.7(2) . . . . ?
C39 C38 C43 C42 -2.8(3) . . . . ?
N3 C38 C43 C42 175.7(2) . . . . ?
C39 C38 C43 C45 175.2(2) . . . . ?
N3 C38 C43 C45 -6.2(3) . . . . ?
